data_4133129
loop_
_publ_author_name
'Dong, Hai T.'
'White, Corey J.'
'Zhang, Bo'
'Krebs, Carsten'
'Lehnert, Nicolai'

_publ_section_title
;
 Non-Heme Diiron Model Complexes Can Mediate Direct NO Reduction:
 Mechanistic Insight into Flavodiiron NO Reductases.
;
_journal_issue 41
_journal_name_full 'Journal of the American Chemical Society'
_journal_page_first 13429
_journal_page_last 13440
_journal_paper_doi 10.1021/jacs.8b08567
_journal_volume 140
_journal_year 2018
_chemical_formula_moiety
;
 C39 H39 Fe2 N4 O7, C10 H10 Co, 2(C H2 Cl2) [+ solvent]
;
_chemical_formula_sum 'C51 H53 Cl4 Co Fe2 N4 O7'
_chemical_formula_weight 1146.40
_chemical_name_common 2-OAc
_chemical_name_systematic '[Fe2((Py2PhO2)MP)(OAc)2](CoCp2)'
_chemical_properties_physical Air-sensitive,Moisture-sensitive,Heat-sensitive,Oxygen-sensitive
_space_group_crystal_system monoclinic
_space_group_IT_number 15
_space_group_name_Hall '-C 2yc'
_space_group_name_H-M_alt 'C 1 2/c 1'
_atom_sites_solution_hydrogens geom
_audit_creation_method SHELXL-2016/6
_audit_update_record
;
2018-06-18 deposited with the CCDC.
2018-08-09 downloaded from the CCDC.
;
_cell_angle_alpha 90
_cell_angle_beta 108.640(2)
_cell_angle_gamma 90
_cell_formula_units_Z 8
_cell_length_a 31.9639(7)
_cell_length_b 19.6929(3)
_cell_length_c 18.4105(4)
_cell_measurement_reflns_used 17825
_cell_measurement_temperature 85(2)
_cell_measurement_theta_max 67.9360
_cell_measurement_theta_min 2.6630
_cell_volume 10980.8(4)
_computing_cell_refinement 'CrysAlisPro 1.171.38.41 (Rigaku OD, 2015)'
_computing_data_collection 'CrysAlisPro 1.171.38.41 (Rigaku OD, 2015)'
_computing_data_reduction 'CrysAlisPro 1.171.38.41 (Rigaku OD, 2015)'
_computing_molecular_graphics 'Bruker SHELXTL'
_computing_publication_material 'Bruker SHELXTL'
_computing_structure_refinement 'SHELXL-2016/6 (Sheldrick, 2016)'
_computing_structure_solution 'SHELXT (Sheldrick, 2014)'
_diffrn_ambient_temperature 85(2)
_diffrn_measured_fraction_theta_full 0.981
_diffrn_measured_fraction_theta_max 0.963
_diffrn_measurement_device_type 'Rigaku Saturn 944+ CCD'
_diffrn_measurement_method '\w scans'
_diffrn_radiation_type CuK\a
_diffrn_radiation_wavelength 1.54178
_diffrn_reflns_av_R_equivalents 0.0964
_diffrn_reflns_av_unetI/netI 0.0464
_diffrn_reflns_Laue_measured_fraction_full 0.981
_diffrn_reflns_Laue_measured_fraction_max 0.963
_diffrn_reflns_limit_h_max 38
_diffrn_reflns_limit_h_min -38
_diffrn_reflns_limit_k_max 23
_diffrn_reflns_limit_k_min -23
_diffrn_reflns_limit_l_max 22
_diffrn_reflns_limit_l_min -21
_diffrn_reflns_number 83840
_diffrn_reflns_point_group_measured_fraction_full 0.981
_diffrn_reflns_point_group_measured_fraction_max 0.963
_diffrn_reflns_theta_full 67.679
_diffrn_reflns_theta_max 69.915
_diffrn_reflns_theta_min 2.676
_diffrn_source 'micro-focus rotating anode'
_exptl_absorpt_coefficient_mu 8.728
_exptl_absorpt_correction_T_max 1.00000
_exptl_absorpt_correction_T_min 0.44864
_exptl_absorpt_correction_type multi-scan
_exptl_absorpt_process_details
; 
CrysAlisPro 1.171.38.41 (Rigaku Oxford Diffraction, 2015) 
Empirical absorption correction using spherical harmonics, 
 implemented in SCALE3 ABSPACK scaling algorithm. 
;
_exptl_crystal_colour orange
_exptl_crystal_density_diffrn 1.387
_exptl_crystal_description needle
_exptl_crystal_F_000 4720
_exptl_crystal_size_max 0.200
_exptl_crystal_size_mid 0.050
_exptl_crystal_size_min 0.050
_refine_diff_density_max 0.621
_refine_diff_density_min -0.798
_refine_diff_density_rms 0.077
_refine_ls_extinction_method none
_refine_ls_goodness_of_fit_ref 1.019
_refine_ls_hydrogen_treatment constr
_refine_ls_matrix_type full
_refine_ls_number_parameters 664
_refine_ls_number_reflns 10012
_refine_ls_number_restraints 37
_refine_ls_restrained_S_all 1.019
_refine_ls_R_factor_all 0.0668
_refine_ls_R_factor_gt 0.0553
_refine_ls_shift/su_max 0.001
_refine_ls_shift/su_mean 0.000
_refine_ls_structure_factor_coef Fsqd
_refine_ls_weighting_details 'w=1/[\s^2^(Fo^2^)+(0.0967P)^2^+11.1081P] where P=(Fo^2^+2Fc^2^)/3'
_refine_ls_weighting_scheme calc
_refine_ls_wR_factor_gt 0.1500
_refine_ls_wR_factor_ref 0.1615
_reflns_Friedel_coverage 0.000
_reflns_number_gt 8304
_reflns_number_total 10012
_reflns_threshold_expression 'I > 2\s(I)'
_cod_data_source_file ja8b08567_si_002.cif
_cod_data_source_block hd1152a_sq
_cod_original_sg_symbol_H-M 'C 2/c'
_cod_database_code 4133129
_shelx_shelxl_version_number 2016/6
_shelx_space_group_comment
; 
The symmetry employed for this shelxl refinement is uniquely defined 
by the following loop, which should always be used as a source of 
symmetry information in preference to the above space-group names. 
They are only intended as comments. 
;
_shelx_estimated_absorpt_t_min 0.274
_shelx_estimated_absorpt_t_max 0.669

loop_
_space_group_symop_operation_xyz
'x, y, z'
'-x, y, -z+1/2'
'x+1/2, y+1/2, z'
'-x+1/2, y+1/2, -z+1/2'
'-x, -y, -z'
'x, -y, z-1/2'
'-x+1/2, -y+1/2, -z'
'x+1/2, -y+1/2, z-1/2'

loop_
_atom_site_label
_atom_site_type_symbol
_atom_site_fract_x
_atom_site_fract_y
_atom_site_fract_z
_atom_site_U_iso_or_equiv
_atom_site_adp_type
_atom_site_occupancy
_atom_site_site_symmetry_order
_atom_site_calc_flag
_atom_site_refinement_flags_posn
_atom_site_refinement_flags_adp
_atom_site_refinement_flags_occupancy
_atom_site_disorder_assembly
_atom_site_disorder_group
Co1 Co 0.500000 0.20439(5) 0.250000 0.0702(3) Uani 1 2 d S T P . .
Co2 Co 0.500000 0.500000 0.500000 0.0588(3) Uani 1 2 d S . P . .
Fe1 Fe 0.34300(2) 0.27122(2) 0.29242(3) 0.03456(15) Uani 1 1 d . . . . .
Fe2 Fe 0.34266(2) 0.44728(2) 0.33899(3) 0.03211(15) Uani 1 1 d . . . . .
O1 O 0.30764(7) 0.35745(10) 0.30624(13) 0.0347(5) Uani 1 1 d . . . . .
O2 O 0.36903(8) 0.18206(11) 0.27324(14) 0.0407(5) Uani 1 1 d . . . . .
O3 O 0.37355(8) 0.53642(12) 0.37283(15) 0.0412(6) Uani 1 1 d . . . . .
O4 O 0.37688(8) 0.32555(12) 0.22718(15) 0.0443(6) Uani 1 1 d . . . . .
O5 O 0.38214(8) 0.43332(12) 0.26879(14) 0.0388(5) Uani 1 1 d . . . . .
O6 O 0.39328(9) 0.28696(13) 0.39763(15) 0.0478(6) Uani 1 1 d . . . . .
O7 O 0.38459(8) 0.39202(12) 0.43889(14) 0.0420(6) Uani 1 1 d . . . . .
N1 N 0.28428(9) 0.24345(13) 0.19137(16) 0.0352(6) Uani 1 1 d . . . . .
N2 N 0.29985(11) 0.21616(14) 0.34618(18) 0.0412(7) Uani 1 1 d . . . . .
N3 N 0.29463(9) 0.47725(13) 0.40009(16) 0.0336(6) Uani 1 1 d . . . . .
N4 N 0.28596(9) 0.49282(12) 0.24502(16) 0.0329(6) Uani 1 1 d . . . . .
C1 C 0.26421(11) 0.35451(15) 0.2945(2) 0.0354(7) Uani 1 1 d . . . . .
C2 C 0.23577(12) 0.32758(16) 0.2260(2) 0.0401(8) Uani 1 1 d . . . . .
C3 C 0.19086(12) 0.32314(18) 0.2158(2) 0.0496(10) Uani 1 1 d . . . . .
H3 H 0.171899 0.304501 0.169335 0.059 Uiso 1 1 calc R U . . .
C4 C 0.17262(13) 0.3449(2) 0.2709(3) 0.0536(10) Uani 1 1 d . . . . .
C5 C 0.20117(13) 0.37357(18) 0.3373(2) 0.0464(9) Uani 1 1 d . . . . .
H5 H 0.189365 0.390179 0.375110 0.056 Uiso 1 1 calc R U . . .
C6 C 0.24628(12) 0.37881(16) 0.3503(2) 0.0386(8) Uani 1 1 d . . . . .
C7 C 0.12409(16) 0.3385(3) 0.2590(4) 0.0815(16) Uani 1 1 d . . . . .
H7A H 0.109686 0.382402 0.242905 0.122 Uiso 1 1 calc R U . . .
H7B H 0.119651 0.324413 0.307083 0.122 Uiso 1 1 calc R U . . .
H7C H 0.111241 0.304461 0.219295 0.122 Uiso 1 1 calc R U . . .
C8 C 0.25517(12) 0.30333(16) 0.1662(2) 0.0403(8) Uani 1 1 d . . . . .
H8A H 0.230881 0.291543 0.119031 0.048 Uiso 1 1 calc R U . . .
H8B H 0.272334 0.340730 0.153522 0.048 Uiso 1 1 calc R U . . .
C9 C 0.26052(12) 0.18750(16) 0.2137(2) 0.0394(8) Uani 1 1 d . . . . .
H9A H 0.273345 0.143785 0.204684 0.047 Uiso 1 1 calc R U . . .
H9B H 0.229224 0.188466 0.180844 0.047 Uiso 1 1 calc R U . . .
C10 C 0.26263(13) 0.19139(16) 0.2968(2) 0.0430(8) Uani 1 1 d . . . . .
C11 C 0.22823(15) 0.16773(19) 0.3215(3) 0.0527(10) Uani 1 1 d . . . . .
H11 H 0.201829 0.150882 0.285602 0.063 Uiso 1 1 calc R U . . .
C12 C 0.23301(18) 0.1691(2) 0.3980(3) 0.0631(12) Uani 1 1 d . . . . .
H12 H 0.209954 0.153123 0.415684 0.076 Uiso 1 1 calc R U . . .
C13 C 0.27171(18) 0.1941(2) 0.4495(3) 0.0604(12) Uani 1 1 d . . . . .
H13 H 0.275957 0.194503 0.502985 0.072 Uiso 1 1 calc R U . . .
C14 C 0.30386(15) 0.21820(18) 0.4211(2) 0.0500(10) Uani 1 1 d . . . . .
H14 H 0.329942 0.237062 0.455915 0.060 Uiso 1 1 calc R U . . .
C15 C 0.30180(13) 0.22414(17) 0.1283(2) 0.0406(8) Uani 1 1 d . . . . .
H15A H 0.320849 0.261419 0.121033 0.049 Uiso 1 1 calc R U . . .
H15B H 0.276659 0.219861 0.080335 0.049 Uiso 1 1 calc R U . . .
C16 C 0.32775(12) 0.15952(16) 0.1409(2) 0.0377(7) Uani 1 1 d . . . . .
C17 C 0.32097(12) 0.11496(18) 0.0785(2) 0.0420(8) Uani 1 1 d . . . . .
H17 H 0.299950 0.126677 0.030633 0.050 Uiso 1 1 calc R U . . .
C18 C 0.34406(13) 0.05436(18) 0.0847(2) 0.0455(9) Uani 1 1 d . . . . .
H18 H 0.339559 0.025764 0.041281 0.055 Uiso 1 1 calc R U . . .
C19 C 0.37369(12) 0.03620(18) 0.1548(2) 0.0441(9) Uani 1 1 d . . . . .
H19 H 0.388939 -0.005855 0.160171 0.053 Uiso 1 1 calc R U . . .
C20 C 0.38122(12) 0.07918(17) 0.2174(2) 0.0413(8) Uani 1 1 d . . . . .
H20 H 0.401480 0.065693 0.265328 0.050 Uiso 1 1 calc R U . . .
C21 C 0.35956(11) 0.14252(16) 0.2118(2) 0.0366(7) Uani 1 1 d . . . . .
C22 C 0.27579(12) 0.41381(16) 0.4202(2) 0.0374(7) Uani 1 1 d . . . . .
H22A H 0.258726 0.424722 0.455067 0.045 Uiso 1 1 calc R U . . .
H22B H 0.300106 0.382844 0.447602 0.045 Uiso 1 1 calc R U . . .
C23 C 0.25899(11) 0.52099(15) 0.35055(19) 0.0339(7) Uani 1 1 d . . . . .
H23A H 0.267255 0.569222 0.361859 0.041 Uiso 1 1 calc R U . . .
H23B H 0.231485 0.512737 0.362968 0.041 Uiso 1 1 calc R U . . .
C24 C 0.25036(10) 0.50809(15) 0.2661(2) 0.0331(7) Uani 1 1 d . . . . .
C25 C 0.20857(11) 0.51479(16) 0.2135(2) 0.0376(7) Uani 1 1 d . . . . .
H25 H 0.184049 0.525507 0.229983 0.045 Uiso 1 1 calc R U . . .
C26 C 0.20306(12) 0.50560(18) 0.1363(2) 0.0435(8) Uani 1 1 d . . . . .
H26 H 0.174682 0.509730 0.098974 0.052 Uiso 1 1 calc R U . . .
C27 C 0.23961(12) 0.49032(17) 0.1145(2) 0.0398(8) Uani 1 1 d . . . . .
H27 H 0.236850 0.484286 0.061975 0.048 Uiso 1 1 calc R U . . .
C28 C 0.28021(11) 0.48402(16) 0.17065(19) 0.0349(7) Uani 1 1 d . . . . .
H28 H 0.305160 0.472906 0.155559 0.042 Uiso 1 1 calc R U . . .
C29 C 0.32013(12) 0.51308(17) 0.4719(2) 0.0378(7) Uani 1 1 d . . . . .
H29A H 0.345117 0.483875 0.500765 0.045 Uiso 1 1 calc R U . . .
H29B H 0.300803 0.519433 0.503956 0.045 Uiso 1 1 calc R U . . .
C30 C 0.33801(11) 0.58124(16) 0.45912(19) 0.0371(7) Uani 1 1 d . . . . .
C31 C 0.32994(13) 0.63825(18) 0.4976(2) 0.0423(8) Uani 1 1 d . . . . .
H31 H 0.311664 0.633654 0.529151 0.051 Uiso 1 1 calc R U . . .
C32 C 0.34776(13) 0.70162(18) 0.4914(2) 0.0457(9) Uani 1 1 d . . . . .
H32 H 0.342083 0.739576 0.518738 0.055 Uiso 1 1 calc R U . . .
C33 C 0.37397(12) 0.70829(18) 0.4446(2) 0.0437(8) Uani 1 1 d . . . . .
H33 H 0.386931 0.750936 0.440499 0.052 Uiso 1 1 calc R U . . .
C34 C 0.38133(12) 0.65303(18) 0.4038(2) 0.0426(8) Uani 1 1 d . . . . .
H34 H 0.398407 0.659048 0.370430 0.051 Uiso 1 1 calc R U . . .
C35 C 0.36423(11) 0.58808(16) 0.4101(2) 0.0379(8) Uani 1 1 d . . . . .
C36 C 0.39016(11) 0.38552(17) 0.2291(2) 0.0379(7) Uani 1 1 d . . . . .
C37 C 0.41779(15) 0.4040(2) 0.1793(3) 0.0560(10) Uani 1 1 d . . . . .
H37A H 0.448606 0.409962 0.211315 0.084 Uiso 1 1 calc R U . . .
H37B H 0.406803 0.446472 0.152042 0.084 Uiso 1 1 calc R U . . .
H37C H 0.415928 0.367687 0.141985 0.084 Uiso 1 1 calc R U . . .
C38 C 0.39971(13) 0.33212(18) 0.4483(2) 0.0452(9) Uani 1 1 d . . . . .
C39 C 0.42864(19) 0.3117(2) 0.5273(3) 0.0730(15) Uani 1 1 d . . . . .
H39A H 0.417775 0.269094 0.542033 0.110 Uiso 1 1 calc R U . . .
H39B H 0.427947 0.347361 0.564026 0.110 Uiso 1 1 calc R U . . .
H39C H 0.459025 0.305514 0.527064 0.110 Uiso 1 1 calc R U . . .
C40 C 0.49369(18) 0.1528(3) 0.3409(3) 0.0813(16) Uani 1 1 d . . . . .
H40 H 0.477387 0.109078 0.338651 0.098 Uiso 1 1 calc R U . . .
C41 C 0.53834(18) 0.1593(3) 0.3469(3) 0.0772(15) Uani 1 1 d . . . . .
H41 H 0.559224 0.120896 0.349436 0.093 Uiso 1 1 calc R U . . .
C42 C 0.54870(18) 0.2286(3) 0.3472(5) 0.097(2) Uani 1 1 d . . . . .
H42 H 0.578120 0.248476 0.350908 0.116 Uiso 1 1 calc R U . . .
C43 C 0.5095(2) 0.2652(3) 0.3416(5) 0.111(3) Uani 1 1 d . . . . .
H43 H 0.506541 0.315749 0.340029 0.133 Uiso 1 1 calc R U . . .
C44 C 0.47560(19) 0.2186(3) 0.3385(4) 0.097(2) Uani 1 1 d . . . . .
H44 H 0.444404 0.229989 0.334135 0.116 Uiso 1 1 calc R U . . .
C45 C 0.48728(15) 0.4266(3) 0.4185(3) 0.0743(16) Uani 1 1 d . . . . .
H45 H 0.468563 0.385384 0.415979 0.089 Uiso 1 1 calc R U . . .
C46 C 0.53344(14) 0.4317(3) 0.4578(3) 0.0612(12) Uani 1 1 d . . . . .
H46 H 0.553039 0.394734 0.487331 0.073 Uiso 1 1 calc R U . . .
C47 C 0.54656(14) 0.4988(2) 0.4471(3) 0.0591(11) Uani 1 1 d . . . . .
H47 H 0.577108 0.517762 0.467925 0.071 Uiso 1 1 calc R U . . .
C48 C 0.50854(16) 0.5345(3) 0.4022(3) 0.0713(14) Uani 1 1 d . . . . .
H48 H 0.507678 0.583194 0.386283 0.086 Uiso 1 1 calc R U . . .
C49 C 0.47249(15) 0.4904(3) 0.3843(3) 0.0762(17) Uani 1 1 d . . . . .
H49 H 0.441403 0.502178 0.353746 0.091 Uiso 1 1 calc R U . . .
Cl1 Cl 0.42713(6) 0.04235(8) 0.43390(10) 0.0865(4) Uani 0.9 1 d D . P A 1
Cl1A Cl 0.4619(5) 0.0928(8) 0.4757(11) 0.115(7) Uani 0.1 1 d D . P A 2
Cl2 Cl 0.38780(4) 0.11572(6) 0.53017(7) 0.0704(3) Uani 1 1 d . . . . .
C50 C 0.40427(19) 0.1210(2) 0.4479(3) 0.0702(13) Uani 1 1 d D . . . .
H50A H 0.426460 0.157495 0.454376 0.084 Uiso 0.9 1 calc R U P A 1
H50B H 0.378504 0.131967 0.402686 0.084 Uiso 0.9 1 calc R U P A 1
H50C H 0.401657 0.168313 0.428824 0.084 Uiso 0.1 1 calc R U P A 2
H50D H 0.385433 0.091543 0.406835 0.084 Uiso 0.1 1 calc R U P A 2
Cl3 Cl 0.44427(17) 0.6535(3) 0.2554(5) 0.0531(17) Uani 0.41(2) 1 d D . P B 1
Cl4 Cl 0.3725(3) 0.5816(6) 0.1462(7) 0.066(2) Uani 0.41(2) 1 d D . P B 1
C51 C 0.4136(5) 0.5793(5) 0.2364(6) 0.045(3) Uani 0.41(2) 1 d D . P B 1
H51A H 0.399667 0.572157 0.276645 0.055 Uiso 0.41(2) 1 calc R U P B 1
H51B H 0.433581 0.540412 0.238048 0.055 Uiso 0.41(2) 1 calc R U P B 1
Cl3A Cl 0.4426(2) 0.6430(5) 0.2489(5) 0.121(3) Uani 0.59(2) 1 d D . P B 2
Cl4A Cl 0.3688(3) 0.5885(5) 0.1302(5) 0.076(2) Uani 0.59(2) 1 d D . P B 2
C51A C 0.3901(5) 0.6058(8) 0.2245(6) 0.085(4) Uani 0.59(2) 1 d D . P B 2
H51C H 0.392110 0.563132 0.253927 0.102 Uiso 0.59(2) 1 calc R U P B 2
H51D H 0.369920 0.636830 0.239441 0.102 Uiso 0.59(2) 1 calc R U P B 2

loop_
_atom_site_aniso_label
_atom_site_aniso_U_11
_atom_site_aniso_U_22
_atom_site_aniso_U_33
_atom_site_aniso_U_23
_atom_site_aniso_U_13
_atom_site_aniso_U_12
Co1 0.0492(5) 0.0412(5) 0.1343(11) 0.000 0.0492(6) 0.000
Co2 0.0361(4) 0.0847(7) 0.0531(6) -0.0335(5) 0.0110(4) 0.0004(4)
Fe1 0.0424(3) 0.0246(3) 0.0381(3) -0.00223(19) 0.0147(2) 0.00244(19)
Fe2 0.0349(3) 0.0245(2) 0.0378(3) -0.00200(19) 0.0128(2) 0.00051(18)
O1 0.0393(12) 0.0245(10) 0.0416(12) -0.0015(9) 0.0149(10) 0.0005(9)
O2 0.0516(14) 0.0299(11) 0.0424(13) -0.0030(10) 0.0175(11) 0.0037(10)
O3 0.0422(12) 0.0332(12) 0.0529(15) -0.0094(10) 0.0218(11) -0.0030(10)
O4 0.0517(14) 0.0342(13) 0.0519(15) -0.0070(11) 0.0233(12) -0.0036(11)
O5 0.0397(12) 0.0346(12) 0.0451(14) -0.0042(10) 0.0179(10) -0.0015(9)
O6 0.0540(15) 0.0395(13) 0.0439(14) -0.0077(11) 0.0073(12) 0.0092(11)
O7 0.0477(13) 0.0327(12) 0.0413(13) -0.0028(10) 0.0084(11) 0.0061(10)
N1 0.0447(15) 0.0237(12) 0.0383(15) -0.0027(11) 0.0147(12) -0.0004(11)
N2 0.0594(18) 0.0266(13) 0.0447(17) 0.0016(12) 0.0265(15) 0.0042(12)
N3 0.0389(14) 0.0247(13) 0.0368(15) 0.0001(11) 0.0117(12) 0.0019(11)
N4 0.0368(14) 0.0231(12) 0.0388(15) 0.0000(10) 0.0120(12) 0.0006(10)
C1 0.0370(16) 0.0238(15) 0.0465(19) 0.0024(13) 0.0152(15) 0.0012(12)
C2 0.0437(18) 0.0261(15) 0.050(2) -0.0043(14) 0.0145(16) -0.0014(13)
C3 0.0450(19) 0.0345(18) 0.065(3) -0.0169(17) 0.0116(18) -0.0052(15)
C4 0.045(2) 0.041(2) 0.078(3) -0.0149(19) 0.025(2) -0.0053(16)
C5 0.049(2) 0.0319(17) 0.064(2) -0.0057(16) 0.0267(18) -0.0028(15)
C6 0.0452(18) 0.0233(15) 0.050(2) 0.0013(13) 0.0190(16) -0.0002(13)
C7 0.051(3) 0.083(4) 0.112(4) -0.041(3) 0.029(3) -0.018(2)
C8 0.0446(18) 0.0259(15) 0.046(2) -0.0030(14) 0.0080(15) 0.0004(13)
C9 0.0447(18) 0.0248(15) 0.052(2) -0.0044(14) 0.0207(16) -0.0049(13)
C10 0.062(2) 0.0201(15) 0.054(2) -0.0010(14) 0.0292(19) 0.0024(14)
C11 0.070(3) 0.0327(18) 0.068(3) -0.0021(17) 0.040(2) -0.0047(17)
C12 0.088(3) 0.041(2) 0.080(3) 0.007(2) 0.055(3) 0.000(2)
C13 0.094(3) 0.042(2) 0.060(3) 0.0074(19) 0.045(3) 0.013(2)
C14 0.078(3) 0.0319(18) 0.047(2) 0.0037(15) 0.029(2) 0.0116(17)
C15 0.053(2) 0.0322(17) 0.0378(19) -0.0025(14) 0.0160(16) -0.0009(14)
C16 0.0482(18) 0.0280(15) 0.0431(19) -0.0040(13) 0.0234(16) -0.0057(14)
C17 0.0501(19) 0.0360(17) 0.045(2) -0.0078(15) 0.0224(16) -0.0069(15)
C18 0.051(2) 0.0379(19) 0.053(2) -0.0158(16) 0.0229(18) -0.0037(15)
C19 0.0455(19) 0.0319(17) 0.060(2) -0.0103(16) 0.0248(18) -0.0001(14)
C20 0.0425(18) 0.0340(17) 0.051(2) -0.0026(15) 0.0203(16) -0.0006(14)
C21 0.0436(18) 0.0260(15) 0.0461(19) -0.0050(14) 0.0228(15) -0.0040(13)
C22 0.0481(18) 0.0259(15) 0.0432(19) 0.0016(13) 0.0217(15) 0.0011(13)
C23 0.0359(16) 0.0250(15) 0.0406(18) -0.0005(13) 0.0121(14) 0.0045(12)
C24 0.0353(16) 0.0204(14) 0.0454(19) -0.0019(12) 0.0157(14) 0.0001(11)
C25 0.0400(17) 0.0300(16) 0.044(2) -0.0035(14) 0.0153(15) 0.0002(13)
C26 0.0404(18) 0.0384(18) 0.046(2) -0.0028(15) 0.0060(16) 0.0059(14)
C27 0.0468(19) 0.0326(16) 0.0390(19) -0.0020(14) 0.0122(15) 0.0008(14)
C28 0.0415(17) 0.0262(15) 0.0394(19) 0.0012(13) 0.0163(15) 0.0026(13)
C29 0.0443(18) 0.0332(16) 0.0372(18) -0.0014(14) 0.0148(15) 0.0012(14)
C30 0.0429(17) 0.0296(16) 0.0366(18) -0.0033(13) 0.0097(15) 0.0004(13)
C31 0.057(2) 0.0392(18) 0.0336(18) -0.0065(14) 0.0189(16) -0.0003(16)
C32 0.061(2) 0.0309(17) 0.042(2) -0.0100(14) 0.0133(17) 0.0005(15)
C33 0.052(2) 0.0328(17) 0.044(2) -0.0054(15) 0.0118(17) -0.0044(15)
C34 0.0476(19) 0.0362(18) 0.047(2) -0.0085(15) 0.0187(16) -0.0056(15)
C35 0.0421(17) 0.0312(17) 0.0398(19) -0.0066(13) 0.0121(15) 0.0002(13)
C36 0.0404(17) 0.0367(18) 0.0383(18) -0.0017(14) 0.0150(15) 0.0019(14)
C37 0.071(3) 0.043(2) 0.068(3) -0.0060(19) 0.041(2) -0.0037(19)
C38 0.053(2) 0.0372(19) 0.042(2) -0.0001(15) 0.0102(17) 0.0080(16)
C39 0.102(4) 0.051(3) 0.048(2) -0.0034(19) 0.000(2) 0.025(2)
C40 0.074(3) 0.084(4) 0.095(4) -0.025(3) 0.041(3) -0.021(3)
C41 0.073(3) 0.070(3) 0.097(4) -0.024(3) 0.039(3) 0.002(3)
C42 0.062(3) 0.071(3) 0.172(7) -0.047(4) 0.058(4) -0.013(3)
C43 0.080(4) 0.064(3) 0.204(8) -0.053(4) 0.068(5) -0.008(3)
C44 0.064(3) 0.099(4) 0.147(6) -0.033(4) 0.061(4) -0.001(3)
C45 0.051(2) 0.105(4) 0.072(3) -0.053(3) 0.028(2) -0.017(3)
C46 0.051(2) 0.077(3) 0.058(3) -0.028(2) 0.021(2) 0.003(2)
C47 0.045(2) 0.078(3) 0.054(2) -0.027(2) 0.0164(19) -0.005(2)
C48 0.059(3) 0.093(4) 0.055(3) -0.031(3) 0.010(2) 0.008(2)
C49 0.048(2) 0.118(5) 0.057(3) -0.044(3) 0.009(2) 0.008(3)
Cl1 0.0959(11) 0.0761(9) 0.0867(10) 0.0087(8) 0.0279(8) 0.0168(8)
Cl1A 0.120(10) 0.101(10) 0.181(17) 0.104(12) 0.127(12) 0.067(10)
Cl2 0.0843(8) 0.0628(6) 0.0676(7) 0.0183(5) 0.0292(6) 0.0059(6)
C50 0.097(4) 0.050(2) 0.070(3) 0.014(2) 0.035(3) 0.002(2)
Cl3 0.040(2) 0.059(3) 0.060(3) 0.0035(16) 0.0159(17) -0.0118(14)
Cl4 0.049(2) 0.062(3) 0.090(6) 0.008(3) 0.024(3) 0.0014(18)
C51 0.053(7) 0.031(5) 0.058(6) -0.005(4) 0.027(5) -0.001(4)
Cl3A 0.105(4) 0.174(6) 0.082(3) 0.001(3) 0.029(3) -0.056(4)
Cl4A 0.086(3) 0.081(4) 0.065(2) -0.028(3) 0.0284(19) -0.024(3)
C51A 0.079(7) 0.101(9) 0.067(5) -0.011(6) 0.013(5) -0.004(7)

loop_
_atom_type_symbol
_atom_type_description
_atom_type_scat_dispersion_real
_atom_type_scat_dispersion_imag
_atom_type_scat_source
C C 0.0181 0.0091 'International Tables Vol C Tables 4.2.6.8 and 6.1.1.4'
H H 0.0000 0.0000 'International Tables Vol C Tables 4.2.6.8 and 6.1.1.4'
N N 0.0311 0.0180 'International Tables Vol C Tables 4.2.6.8 and 6.1.1.4'
O O 0.0492 0.0322 'International Tables Vol C Tables 4.2.6.8 and 6.1.1.4'
Cl Cl 0.3639 0.7018 'International Tables Vol C Tables 4.2.6.8 and 6.1.1.4'
Fe Fe -1.1336 3.1974 'International Tables Vol C Tables 4.2.6.8 and 6.1.1.4'
Co Co -2.3653 3.6143 'International Tables Vol C Tables 4.2.6.8 and 6.1.1.4'

loop_
_geom_angle_atom_site_label_1
_geom_angle_atom_site_label_2
_geom_angle_atom_site_label_3
_geom_angle
_geom_angle_site_symmetry_1
_geom_angle_site_symmetry_3
C43 Co1 C43 106.9(5) . 2_655
C43 Co1 C42 41.2(2) . .
C43 Co1 C42 118.0(3) 2_655 .
C43 Co1 C42 118.0(3) . 2_655
C43 Co1 C42 41.2(2) 2_655 2_655
C42 Co1 C42 152.6(4) . 2_655
C43 Co1 C41 68.5(3) . .
C43 Co1 C41 152.8(2) 2_655 .
C42 Co1 C41 40.7(2) . .
C42 Co1 C41 165.0(2) 2_655 .
C43 Co1 C41 152.8(2) . 2_655
C43 Co1 C41 68.5(3) 2_655 2_655
C42 Co1 C41 165.0(2) . 2_655
C42 Co1 C41 40.7(2) 2_655 2_655
C41 Co1 C41 127.8(3) . 2_655
C43 Co1 C40 164.8(2) . 2_655
C43 Co1 C40 68.5(3) 2_655 2_655
C42 Co1 C40 126.9(2) . 2_655
C42 Co1 C40 68.8(3) 2_655 2_655
C41 Co1 C40 108.5(2) . 2_655
C41 Co1 C40 40.6(2) 2_655 2_655
C43 Co1 C40 68.5(3) . .
C43 Co1 C40 164.8(2) 2_655 .
C42 Co1 C40 68.8(3) . .
C42 Co1 C40 126.9(2) 2_655 .
C41 Co1 C40 40.6(2) . .
C41 Co1 C40 108.5(2) 2_655 .
C40 Co1 C40 119.7(3) 2_655 .
C43 Co1 C44 126.4(3) . 2_655
C43 Co1 C44 40.7(3) 2_655 2_655
C42 Co1 C44 107.0(3) . 2_655
C42 Co1 C44 69.1(3) 2_655 2_655
C41 Co1 C44 119.2(2) . 2_655
C41 Co1 C44 68.5(3) 2_655 2_655
C40 Co1 C44 40.8(3) 2_655 2_655
C40 Co1 C44 153.6(3) . 2_655
C43 Co1 C44 40.7(3) . .
C43 Co1 C44 126.5(3) 2_655 .
C42 Co1 C44 69.1(3) . .
C42 Co1 C44 107.0(3) 2_655 .
C41 Co1 C44 68.5(3) . .
C41 Co1 C44 119.2(2) 2_655 .
C40 Co1 C44 153.6(3) 2_655 .
C40 Co1 C44 40.8(3) . .
C44 Co1 C44 164.2(4) 2_655 .
C46 Co2 C46 180.0 5_666 .
C46 Co2 C47 138.9(2) 5_666 .
C46 Co2 C47 41.1(2) . .
C46 Co2 C47 41.1(2) 5_666 5_666
C46 Co2 C47 138.9(2) . 5_666
C47 Co2 C47 180.00(11) . 5_666
C46 Co2 C48 110.9(2) 5_666 .
C46 Co2 C48 69.1(2) . .
C47 Co2 C48 41.03(19) . .
C47 Co2 C48 138.97(19) 5_666 .
C46 Co2 C48 69.1(2) 5_666 5_666
C46 Co2 C48 110.9(2) . 5_666
C47 Co2 C48 138.97(19) . 5_666
C47 Co2 C48 41.03(19) 5_666 5_666
C48 Co2 C48 180.0 . 5_666
C46 Co2 C45 41.17(18) 5_666 5_666
C46 Co2 C45 138.83(18) . 5_666
C47 Co2 C45 111.08(19) . 5_666
C47 Co2 C45 68.92(19) 5_666 5_666
C48 Co2 C45 111.5(2) . 5_666
C48 Co2 C45 68.5(2) 5_666 5_666
C46 Co2 C45 138.83(18) 5_666 .
C46 Co2 C45 41.17(18) . .
C47 Co2 C45 68.92(19) . .
C47 Co2 C45 111.08(19) 5_666 .
C48 Co2 C45 68.5(2) . .
C48 Co2 C45 111.5(2) 5_666 .
C45 Co2 C45 180.0(3) 5_666 .
C46 Co2 C49 111.0(2) 5_666 .
C46 Co2 C49 69.0(2) . .
C47 Co2 C49 68.48(18) . .
C47 Co2 C49 111.52(18) 5_666 .
C48 Co2 C49 40.2(2) . .
C48 Co2 C49 139.8(2) 5_666 .
C45 Co2 C49 139.2(2) 5_666 .
C45 Co2 C49 40.8(2) . .
C46 Co2 C49 69.0(2) 5_666 5_666
C46 Co2 C49 111.0(2) . 5_666
C47 Co2 C49 111.52(18) . 5_666
C47 Co2 C49 68.48(18) 5_666 5_666
C48 Co2 C49 139.8(2) . 5_666
C48 Co2 C49 40.2(2) 5_666 5_666
C45 Co2 C49 40.8(2) 5_666 5_666
C45 Co2 C49 139.2(2) . 5_666
C49 Co2 C49 180.0 . 5_666
O2 Fe1 O1 172.28(10) . .
O2 Fe1 O6 93.02(10) . .
O1 Fe1 O6 92.96(9) . .
O2 Fe1 O4 91.47(10) . .
O1 Fe1 O4 92.99(9) . .
O6 Fe1 O4 93.91(11) . .
O2 Fe1 N2 90.16(10) . .
O1 Fe1 N2 84.60(10) . .
O6 Fe1 N2 93.56(12) . .
O4 Fe1 N2 172.26(11) . .
O2 Fe1 N1 85.73(10) . .
O1 Fe1 N1 87.57(9) . .
O6 Fe1 N1 170.56(11) . .
O4 Fe1 N1 95.47(10) . .
N2 Fe1 N1 77.10(11) . .
O3 Fe2 O1 176.50(9) . .
O3 Fe2 O5 88.44(10) . .
O1 Fe2 O5 94.83(9) . .
O3 Fe2 O7 93.76(10) . .
O1 Fe2 O7 87.07(9) . .
O5 Fe2 O7 97.20(10) . .
O3 Fe2 N3 87.83(10) . .
O1 Fe2 N3 88.74(9) . .
O5 Fe2 N3 169.86(10) . .
O7 Fe2 N3 92.45(10) . .
O3 Fe2 N4 94.88(10) . .
O1 Fe2 N4 83.66(9) . .
O5 Fe2 N4 94.23(10) . .
O7 Fe2 N4 165.84(10) . .
N3 Fe2 N4 76.70(10) . .
C1 O1 Fe2 121.30(19) . .
C1 O1 Fe1 121.13(18) . .
Fe2 O1 Fe1 117.57(11) . .
C21 O2 Fe1 131.6(2) . .
C35 O3 Fe2 131.8(2) . .
C36 O4 Fe1 133.0(2) . .
C36 O5 Fe2 136.6(2) . .
C38 O6 Fe1 133.0(2) . .
C38 O7 Fe2 133.1(2) . .
C9 N1 C8 110.8(3) . .
C9 N1 C15 112.5(3) . .
C8 N1 C15 108.3(3) . .
C9 N1 Fe1 108.7(2) . .
C8 N1 Fe1 109.88(19) . .
C15 N1 Fe1 106.5(2) . .
C10 N2 C14 118.7(3) . .
C10 N2 Fe1 114.8(2) . .
C14 N2 Fe1 125.0(3) . .
C22 N3 C23 110.4(3) . .
C22 N3 C29 109.2(3) . .
C23 N3 C29 111.4(2) . .
C22 N3 Fe2 107.43(19) . .
C23 N3 Fe2 110.9(2) . .
C29 N3 Fe2 107.5(2) . .
C28 N4 C24 118.2(3) . .
C28 N4 Fe2 123.4(2) . .
C24 N4 Fe2 114.4(2) . .
O1 C1 C2 120.3(3) . .
O1 C1 C6 120.7(3) . .
C2 C1 C6 119.1(3) . .
C3 C2 C1 119.4(3) . .
C3 C2 C8 122.0(3) . .
C1 C2 C8 118.6(3) . .
C4 C3 C2 122.5(4) . .
C4 C3 H3 118.7 . .
C2 C3 H3 118.7 . .
C3 C4 C5 117.2(4) . .
C3 C4 C7 121.5(4) . .
C5 C4 C7 121.3(4) . .
C6 C5 C4 122.4(4) . .
C6 C5 H5 118.8 . .
C4 C5 H5 118.8 . .
C5 C6 C1 119.4(3) . .
C5 C6 C22 121.1(3) . .
C1 C6 C22 119.4(3) . .
C4 C7 H7A 109.5 . .
C4 C7 H7B 109.5 . .
H7A C7 H7B 109.5 . .
C4 C7 H7C 109.5 . .
H7A C7 H7C 109.5 . .
H7B C7 H7C 109.5 . .
N1 C8 C2 112.9(3) . .
N1 C8 H8A 109.0 . .
C2 C8 H8A 109.0 . .
N1 C8 H8B 109.0 . .
C2 C8 H8B 109.0 . .
H8A C8 H8B 107.8 . .
N1 C9 C10 112.7(3) . .
N1 C9 H9A 109.1 . .
C10 C9 H9A 109.1 . .
N1 C9 H9B 109.1 . .
C10 C9 H9B 109.1 . .
H9A C9 H9B 107.8 . .
N2 C10 C11 121.4(4) . .
N2 C10 C9 116.7(3) . .
C11 C10 C9 121.9(4) . .
C12 C11 C10 119.2(4) . .
C12 C11 H11 120.4 . .
C10 C11 H11 120.4 . .
C11 C12 C13 119.6(4) . .
C11 C12 H12 120.2 . .
C13 C12 H12 120.2 . .
C14 C13 C12 118.2(4) . .
C14 C13 H13 120.9 . .
C12 C13 H13 120.9 . .
N2 C14 C13 122.8(4) . .
N2 C14 H14 118.6 . .
C13 C14 H14 118.6 . .
N1 C15 C16 115.1(3) . .
N1 C15 H15A 108.5 . .
C16 C15 H15A 108.5 . .
N1 C15 H15B 108.5 . .
C16 C15 H15B 108.5 . .
H15A C15 H15B 107.5 . .
C17 C16 C21 118.9(3) . .
C17 C16 C15 118.2(3) . .
C21 C16 C15 122.9(3) . .
C18 C17 C16 122.0(4) . .
C18 C17 H17 119.0 . .
C16 C17 H17 119.0 . .
C19 C18 C17 119.1(3) . .
C19 C18 H18 120.4 . .
C17 C18 H18 120.4 . .
C18 C19 C20 120.2(3) . .
C18 C19 H19 119.9 . .
C20 C19 H19 119.9 . .
C19 C20 C21 121.8(3) . .
C19 C20 H20 119.1 . .
C21 C20 H20 119.1 . .
O2 C21 C20 118.9(3) . .
O2 C21 C16 123.3(3) . .
C20 C21 C16 117.8(3) . .
N3 C22 C6 111.6(3) . .
N3 C22 H22A 109.3 . .
C6 C22 H22A 109.3 . .
N3 C22 H22B 109.3 . .
C6 C22 H22B 109.3 . .
H22A C22 H22B 108.0 . .
N3 C23 C24 112.7(3) . .
N3 C23 H23A 109.0 . .
C24 C23 H23A 109.0 . .
N3 C23 H23B 109.0 . .
C24 C23 H23B 109.0 . .
H23A C23 H23B 107.8 . .
N4 C24 C25 122.3(3) . .
N4 C24 C23 116.1(3) . .
C25 C24 C23 121.5(3) . .
C24 C25 C26 118.9(3) . .
C24 C25 H25 120.6 . .
C26 C25 H25 120.6 . .
C27 C26 C25 118.9(3) . .
C27 C26 H26 120.6 . .
C25 C26 H26 120.6 . .
C28 C27 C26 118.7(3) . .
C28 C27 H27 120.6 . .
C26 C27 H27 120.6 . .
N4 C28 C27 123.0(3) . .
N4 C28 H28 118.5 . .
C27 C28 H28 118.5 . .
N3 C29 C30 114.3(3) . .
N3 C29 H29A 108.7 . .
C30 C29 H29A 108.7 . .
N3 C29 H29B 108.7 . .
C30 C29 H29B 108.7 . .
H29A C29 H29B 107.6 . .
C31 C30 C35 119.3(3) . .
C31 C30 C29 119.8(3) . .
C35 C30 C29 120.9(3) . .
C32 C31 C30 122.2(4) . .
C32 C31 H31 118.9 . .
C30 C31 H31 118.9 . .
C33 C32 C31 118.7(3) . .
C33 C32 H32 120.7 . .
C31 C32 H32 120.7 . .
C34 C33 C32 120.3(3) . .
C34 C33 H33 119.9 . .
C32 C33 H33 119.9 . .
C33 C34 C35 122.0(4) . .
C33 C34 H34 119.0 . .
C35 C34 H34 119.0 . .
O3 C35 C34 120.0(3) . .
O3 C35 C30 122.5(3) . .
C34 C35 C30 117.5(3) . .
O4 C36 O5 126.0(3) . .
O4 C36 C37 118.0(3) . .
O5 C36 C37 115.9(3) . .
C36 C37 H37A 109.5 . .
C36 C37 H37B 109.5 . .
H37A C37 H37B 109.5 . .
C36 C37 H37C 109.5 . .
H37A C37 H37C 109.5 . .
H37B C37 H37C 109.5 . .
O6 C38 O7 126.3(3) . .
O6 C38 C39 115.6(3) . .
O7 C38 C39 118.1(3) . .
C38 C39 H39A 109.5 . .
C38 C39 H39B 109.5 . .
H39A C39 H39B 109.5 . .
C38 C39 H39C 109.5 . .
H39A C39 H39C 109.5 . .
H39B C39 H39C 109.5 . .
C41 C40 C44 108.3(5) . .
C41 C40 Co1 69.5(4) . .
C44 C40 Co1 70.1(4) . .
C41 C40 H40 125.9 . .
C44 C40 H40 125.9 . .
Co1 C40 H40 125.9 . .
C40 C41 C42 108.8(5) . .
C40 C41 Co1 69.9(4) . .
C42 C41 Co1 69.6(4) . .
C40 C41 H41 125.6 . .
C42 C41 H41 125.6 . .
Co1 C41 H41 125.6 . .
C41 C42 C43 106.9(5) . .
C41 C42 Co1 69.6(3) . .
C43 C42 Co1 69.1(4) . .
C41 C42 H42 126.5 . .
C43 C42 H42 126.5 . .
Co1 C42 H42 126.5 . .
C44 C43 C42 108.9(5) . .
C44 C43 Co1 70.7(4) . .
C42 C43 Co1 69.7(4) . .
C44 C43 H43 125.6 . .
C42 C43 H43 125.6 . .
Co1 C43 H43 125.6 . .
C43 C44 C40 107.1(5) . .
C43 C44 Co1 68.6(4) . .
C40 C44 Co1 69.1(3) . .
C43 C44 H44 126.4 . .
C40 C44 H44 126.4 . .
Co1 C44 H44 126.4 . .
C49 C45 C46 107.9(5) . .
C49 C45 Co2 69.9(3) . .
C46 C45 Co2 69.1(2) . .
C49 C45 H45 126.1 . .
C46 C45 H45 126.1 . .
Co2 C45 H45 126.1 . .
C47 C46 C45 107.4(5) . .
C47 C46 Co2 69.5(3) . .
C45 C46 Co2 69.7(3) . .
C47 C46 H46 126.3 . .
C45 C46 H46 126.3 . .
Co2 C46 H46 126.3 . .
C48 C47 C46 107.8(4) . .
C48 C47 Co2 69.5(3) . .
C46 C47 Co2 69.4(3) . .
C48 C47 H47 126.1 . .
C46 C47 H47 126.1 . .
Co2 C47 H47 126.1 . .
C49 C48 C47 108.6(5) . .
C49 C48 Co2 70.4(3) . .
C47 C48 Co2 69.5(3) . .
C49 C48 H48 125.7 . .
C47 C48 H48 125.7 . .
Co2 C48 H48 125.7 . .
C48 C49 C45 108.3(4) . .
C48 C49 Co2 69.4(3) . .
C45 C49 Co2 69.3(3) . .
C48 C49 H49 125.8 . .
C45 C49 H49 125.8 . .
Co2 C49 H49 125.8 . .
Cl2 C50 Cl1 109.0(3) . .
Cl2 C50 Cl1A 107.0(6) . .
Cl2 C50 H50A 109.9 . .
Cl1 C50 H50A 109.9 . .
Cl2 C50 H50B 109.9 . .
Cl1 C50 H50B 109.9 . .
H50A C50 H50B 108.3 . .
Cl2 C50 H50C 110.3 . .
Cl1A C50 H50C 110.3 . .
Cl2 C50 H50D 110.3 . .
Cl1A C50 H50D 110.3 . .
H50C C50 H50D 108.6 . .
Cl3 C51 Cl4 111.9(7) . .
Cl3 C51 H51A 109.2 . .
Cl4 C51 H51A 109.2 . .
Cl3 C51 H51B 109.2 . .
Cl4 C51 H51B 109.2 . .
H51A C51 H51B 107.9 . .
Cl4A C51A Cl3A 112.8(8) . .
Cl4A C51A H51C 109.0 . .
Cl3A C51A H51C 109.0 . .
Cl4A C51A H51D 109.0 . .
Cl3A C51A H51D 109.0 . .
H51C C51A H51D 107.8 . .

loop_
_geom_bond_atom_site_label_1
_geom_bond_atom_site_label_2
_geom_bond_distance
_geom_bond_site_symmetry_2
Co1 C43 2.010(7) .
Co1 C43 2.010(7) 2_655
Co1 C42 2.018(7) .
Co1 C42 2.018(7) 2_655
Co1 C41 2.018(6) .
Co1 C41 2.018(6) 2_655
Co1 C40 2.023(6) 2_655
Co1 C40 2.023(6) .
Co1 C44 2.037(6) 2_655
Co1 C44 2.037(6) .
Co2 C46 2.021(4) 5_666
Co2 C46 2.021(4) .
Co2 C47 2.023(4) .
Co2 C47 2.023(4) 5_666
Co2 C48 2.023(6) .
Co2 C48 2.023(6) 5_666
Co2 C45 2.029(4) 5_666
Co2 C45 2.029(4) .
Co2 C49 2.037(5) .
Co2 C49 2.037(5) 5_666
Fe1 O2 2.022(2) .
Fe1 O1 2.100(2) .
Fe1 O6 2.107(2) .
Fe1 O4 2.143(3) .
Fe1 N2 2.220(3) .
Fe1 N1 2.247(3) .
Fe2 O3 2.013(2) .
Fe2 O1 2.077(2) .
Fe2 O5 2.093(2) .
Fe2 O7 2.188(2) .
Fe2 N3 2.253(3) .
Fe2 N4 2.253(3) .
O1 C1 1.336(4) .
O2 C21 1.325(4) .
O3 C35 1.314(4) .
O4 C36 1.252(4) .
O5 C36 1.267(4) .
O6 C38 1.257(4) .
O7 C38 1.266(4) .
N1 C9 1.469(4) .
N1 C8 1.482(4) .
N1 C15 1.490(5) .
N2 C10 1.338(5) .
N2 C14 1.345(5) .
N3 C22 1.484(4) .
N3 C23 1.486(4) .
N3 C29 1.490(4) .
N4 C28 1.333(4) .
N4 C24 1.349(4) .
C1 C2 1.401(5) .
C1 C6 1.411(5) .
C2 C3 1.390(5) .
C2 C8 1.504(5) .
C3 C4 1.389(6) .
C3 H3 0.9500 .
C4 C5 1.390(6) .
C4 C7 1.501(6) .
C5 C6 1.388(5) .
C5 H5 0.9500 .
C6 C22 1.498(5) .
C7 H7A 0.9800 .
C7 H7B 0.9800 .
C7 H7C 0.9800 .
C8 H8A 0.9900 .
C8 H8B 0.9900 .
C9 C10 1.511(5) .
C9 H9A 0.9900 .
C9 H9B 0.9900 .
C10 C11 1.398(6) .
C11 C12 1.367(6) .
C11 H11 0.9500 .
C12 C13 1.386(7) .
C12 H12 0.9500 .
C13 C14 1.378(7) .
C13 H13 0.9500 .
C14 H14 0.9500 .
C15 C16 1.496(5) .
C15 H15A 0.9900 .
C15 H15B 0.9900 .
C16 C17 1.406(5) .
C16 C21 1.416(5) .
C17 C18 1.389(5) .
C17 H17 0.9500 .
C18 C19 1.382(6) .
C18 H18 0.9500 .
C19 C20 1.388(5) .
C19 H19 0.9500 .
C20 C21 1.414(5) .
C20 H20 0.9500 .
C22 H22A 0.9900 .
C22 H22B 0.9900 .
C23 C24 1.511(5) .
C23 H23A 0.9900 .
C23 H23B 0.9900 .
C24 C25 1.383(5) .
C25 C26 1.388(5) .
C25 H25 0.9500 .
C26 C27 1.384(5) .
C26 H26 0.9500 .
C27 C28 1.382(5) .
C27 H27 0.9500 .
C28 H28 0.9500 .
C29 C30 1.506(5) .
C29 H29A 0.9900 .
C29 H29B 0.9900 .
C30 C31 1.395(5) .
C30 C35 1.420(5) .
C31 C32 1.392(5) .
C31 H31 0.9500 .
C32 C33 1.388(6) .
C32 H32 0.9500 .
C33 C34 1.385(5) .
C33 H33 0.9500 .
C34 C35 1.410(5) .
C34 H34 0.9500 .
C36 C37 1.508(6) .
C37 H37A 0.9800 .
C37 H37B 0.9800 .
C37 H37C 0.9800 .
C38 C39 1.506(5) .
C39 H39A 0.9800 .
C39 H39B 0.9800 .
C39 H39C 0.9800 .
C40 C41 1.402(8) .
C40 C44 1.415(9) .
C40 H40 1.0000 .
C41 C42 1.405(8) .
C41 H41 1.0000 .
C42 C43 1.419(8) .
C42 H42 1.0000 .
C43 C44 1.407(9) .
C43 H43 1.0000 .
C44 H44 1.0000 .
C45 C49 1.418(9) .
C45 C46 1.424(6) .
C45 H45 1.0000 .
C46 C47 1.420(7) .
C46 H46 1.0000 .
C47 C48 1.418(7) .
C47 H47 1.0000 .
C48 C49 1.396(8) .
C48 H48 1.0000 .
C49 H49 1.0000 .
Cl1 C50 1.766(5) .
Cl1A C50 1.833(13) .
Cl2 C50 1.758(5) .
C50 H50A 0.9900 .
C50 H50B 0.9900 .
C50 H50C 0.9900 .
C50 H50D 0.9900 .
Cl3 C51 1.731(9) .
Cl4 C51 1.759(12) .
C51 H51A 0.9900 .
C51 H51B 0.9900 .
Cl3A C51A 1.753(11) .
Cl4A C51A 1.684(10) .
C51A H51C 0.9900 .
C51A H51D 0.9900 .

loop_
_geom_torsion_atom_site_label_1
_geom_torsion_atom_site_label_2
_geom_torsion_atom_site_label_3
_geom_torsion_atom_site_label_4
_geom_torsion
Fe2 O1 C1 C2 128.2(3)
Fe1 O1 C1 C2 -51.9(4)
Fe2 O1 C1 C6 -51.4(4)
Fe1 O1 C1 C6 128.5(3)
O1 C1 C2 C3 178.2(3)
C6 C1 C2 C3 -2.3(5)
O1 C1 C2 C8 -0.9(5)
C6 C1 C2 C8 178.6(3)
C1 C2 C3 C4 0.5(6)
C8 C2 C3 C4 179.5(4)
C2 C3 C4 C5 1.7(6)
C2 C3 C4 C7 -179.0(4)
C3 C4 C5 C6 -2.0(6)
C7 C4 C5 C6 178.6(4)
C4 C5 C6 C1 0.2(5)
C4 C5 C6 C22 176.2(3)
O1 C1 C6 C5 -178.5(3)
C2 C1 C6 C5 2.0(5)
O1 C1 C6 C22 5.5(5)
C2 C1 C6 C22 -174.1(3)
C9 N1 C8 C2 56.5(4)
C15 N1 C8 C2 -179.6(3)
Fe1 N1 C8 C2 -63.6(3)
C3 C2 C8 N1 -113.0(4)
C1 C2 C8 N1 66.1(4)
C8 N1 C9 C10 -87.3(3)
C15 N1 C9 C10 151.2(3)
Fe1 N1 C9 C10 33.5(3)
C14 N2 C10 C11 -0.1(5)
Fe1 N2 C10 C11 -167.0(3)
C14 N2 C10 C9 -177.5(3)
Fe1 N2 C10 C9 15.6(4)
N1 C9 C10 N2 -34.1(4)
N1 C9 C10 C11 148.5(3)
N2 C10 C11 C12 -0.9(5)
C9 C10 C11 C12 176.4(3)
C10 C11 C12 C13 0.2(6)
C11 C12 C13 C14 1.5(6)
C10 N2 C14 C13 1.9(5)
Fe1 N2 C14 C13 167.3(3)
C12 C13 C14 N2 -2.6(6)
C9 N1 C15 C16 -50.4(4)
C8 N1 C15 C16 -173.2(3)
Fe1 N1 C15 C16 68.6(3)
N1 C15 C16 C17 138.4(3)
N1 C15 C16 C21 -43.6(5)
C21 C16 C17 C18 1.0(5)
C15 C16 C17 C18 179.1(3)
C16 C17 C18 C19 2.0(6)
C17 C18 C19 C20 -2.1(6)
C18 C19 C20 C21 -0.6(6)
Fe1 O2 C21 C20 -174.6(2)
Fe1 O2 C21 C16 3.5(5)
C19 C20 C21 O2 -178.3(3)
C19 C20 C21 C16 3.5(5)
C17 C16 C21 O2 178.3(3)
C15 C16 C21 O2 0.2(5)
C17 C16 C21 C20 -3.6(5)
C15 C16 C21 C20 178.4(3)
C23 N3 C22 C6 52.0(4)
C29 N3 C22 C6 174.7(3)
Fe2 N3 C22 C6 -69.1(3)
C5 C6 C22 N3 -113.0(4)
C1 C6 C22 N3 63.0(4)
C22 N3 C23 C24 -91.7(3)
C29 N3 C23 C24 146.9(3)
Fe2 N3 C23 C24 27.3(3)
C28 N4 C24 C25 0.0(4)
Fe2 N4 C24 C25 -158.2(2)
C28 N4 C24 C23 -177.1(3)
Fe2 N4 C24 C23 24.7(3)
N3 C23 C24 N4 -35.5(4)
N3 C23 C24 C25 147.4(3)
N4 C24 C25 C26 -0.1(5)
C23 C24 C25 C26 176.8(3)
C24 C25 C26 C27 -0.3(5)
C25 C26 C27 C28 0.7(5)
C24 N4 C28 C27 0.5(5)
Fe2 N4 C28 C27 156.6(3)
C26 C27 C28 N4 -0.9(5)
C22 N3 C29 C30 -175.4(3)
C23 N3 C29 C30 -53.3(4)
Fe2 N3 C29 C30 68.4(3)
N3 C29 C30 C31 128.3(3)
N3 C29 C30 C35 -53.7(4)
C35 C30 C31 C32 -1.8(5)
C29 C30 C31 C32 176.2(3)
C30 C31 C32 C33 0.8(6)
C31 C32 C33 C34 1.3(6)
C32 C33 C34 C35 -2.5(6)
Fe2 O3 C35 C34 -157.5(3)
Fe2 O3 C35 C30 24.0(5)
C33 C34 C35 O3 -177.1(3)
C33 C34 C35 C30 1.4(5)
C31 C30 C35 O3 179.2(3)
C29 C30 C35 O3 1.2(5)
C31 C30 C35 C34 0.7(5)
C29 C30 C35 C34 -177.3(3)
Fe1 O4 C36 O5 -7.8(6)
Fe1 O4 C36 C37 173.1(3)
Fe2 O5 C36 O4 -6.6(6)
Fe2 O5 C36 C37 172.4(3)
Fe1 O6 C38 O7 -23.9(7)
Fe1 O6 C38 C39 156.7(4)
Fe2 O7 C38 O6 -0.2(7)
Fe2 O7 C38 C39 179.3(3)
C44 C40 C41 C42 -0.7(8)
Co1 C40 C41 C42 58.9(5)
C44 C40 C41 Co1 -59.7(5)
C40 C41 C42 C43 0.2(8)
Co1 C41 C42 C43 59.3(6)
C40 C41 C42 Co1 -59.1(4)
C41 C42 C43 C44 0.4(10)
Co1 C42 C43 C44 60.0(6)
C41 C42 C43 Co1 -59.6(5)
C42 C43 C44 C40 -0.9(9)
Co1 C43 C44 C40 58.6(5)
C42 C43 C44 Co1 -59.4(6)
C41 C40 C44 C43 1.0(8)
Co1 C40 C44 C43 -58.3(6)
C41 C40 C44 Co1 59.3(4)
C49 C45 C46 C47 -0.1(5)
Co2 C45 C46 C47 -59.5(3)
C49 C45 C46 Co2 59.4(3)
C45 C46 C47 C48 0.6(5)
Co2 C46 C47 C48 -59.0(3)
C45 C46 C47 Co2 59.6(3)
C46 C47 C48 C49 -0.8(5)
Co2 C47 C48 C49 -59.8(3)
C46 C47 C48 Co2 59.0(3)
C47 C48 C49 C45 0.8(5)
Co2 C48 C49 C45 -58.5(3)
C47 C48 C49 Co2 59.2(3)
C46 C45 C49 C48 -0.4(5)
Co2 C45 C49 C48 58.5(3)
C46 C45 C49 Co2 -58.9(3)
